data_4513388
loop_
_publ_author_name
'Chi, Yingnan'
'Xu, Wenting'
'Yang, Yan'
'Yang, Zhichao'
'Lv, Hongjin'
'Yang, Song'
'Lin, Zhengguo'
'Li, Jikun'
'Gu, Jingkai'
'Hill, Craig L.'
'Hu, Changwen'

_publ_section_title
;
 Three Candesartan Salts with Enhanced Oral Bioavailability
;
_journal_issue 8
_journal_name_full 'Crystal Growth &amp; Design'
_journal_page_first 3707
_journal_paper_doi 10.1021/acs.cgd.5b00297
_journal_volume 15
_journal_year 2015
_chemical_formula_moiety 'C26 H32 N8 O5'
_chemical_formula_sum 'C26 H32 N8 O5'
_chemical_formula_weight 536.60
_chemical_name_systematic
; 
 ? 
;
_space_group_IT_number 14
_symmetry_cell_setting monoclinic
_symmetry_space_group_name_Hall '-P 2ybc'
_symmetry_space_group_name_H-M 'P 1 21/c 1'
_atom_sites_solution_hydrogens geom
_atom_sites_solution_primary direct
_atom_sites_solution_secondary difmap
_audit_creation_method SHELXL-97
_cell_angle_alpha 90.00
_cell_angle_beta 103.637(2)
_cell_angle_gamma 90.00
_cell_formula_units_Z 4
_cell_length_a 10.8994(8)
_cell_length_b 13.9820(11)
_cell_length_c 18.0745(15)
_cell_measurement_reflns_used 1403
_cell_measurement_temperature 298(2)
_cell_measurement_theta_max 26.524
_cell_measurement_theta_min 2.641
_cell_volume 2676.8(4)
_computing_cell_refinement 'Bruker SMART'
_computing_data_collection 'Bruker SMART'
_computing_data_reduction 'Bruker SHELXTL'
_computing_molecular_graphics 'Bruker SHELXTL'
_computing_publication_material 'Bruker SHELXTL'
_computing_structure_refinement 'SHELXL-97 (Sheldrick, 1997)'
_computing_structure_solution 'SHELXS-97 (Sheldrick, 1990)'
_diffrn_ambient_temperature 298(2)
_diffrn_measured_fraction_theta_full 0.995
_diffrn_measured_fraction_theta_max 0.995
_diffrn_measurement_device_type 'CCD area detector'
_diffrn_measurement_method 'phi and omega scans'
_diffrn_radiation_monochromator graphite
_diffrn_radiation_source 'fine-focus sealed tube'
_diffrn_radiation_type MoK\a
_diffrn_radiation_wavelength 0.71073
_diffrn_reflns_av_R_equivalents 0.1147
_diffrn_reflns_av_sigmaI/netI 0.1280
_diffrn_reflns_limit_h_max 12
_diffrn_reflns_limit_h_min -12
_diffrn_reflns_limit_k_max 16
_diffrn_reflns_limit_k_min -14
_diffrn_reflns_limit_l_max 21
_diffrn_reflns_limit_l_min -18
_diffrn_reflns_number 13285
_diffrn_reflns_theta_full 25.00
_diffrn_reflns_theta_max 25.00
_diffrn_reflns_theta_min 2.74
_exptl_absorpt_coefficient_mu 0.095
_exptl_absorpt_correction_T_max 0.9905
_exptl_absorpt_correction_T_min 0.9830
_exptl_absorpt_correction_type multi-scan
_exptl_absorpt_process_details sadabs
_exptl_crystal_colour colorless
_exptl_crystal_density_diffrn 1.331
_exptl_crystal_density_method 'not measured'
_exptl_crystal_description block
_exptl_crystal_F_000 1136
_exptl_crystal_size_max 0.18
_exptl_crystal_size_mid 0.13
_exptl_crystal_size_min 0.10
_refine_diff_density_max 0.278
_refine_diff_density_min -0.226
_refine_diff_density_rms 0.057
_refine_ls_extinction_method none
_refine_ls_goodness_of_fit_ref 1.000
_refine_ls_hydrogen_treatment constr
_refine_ls_matrix_type full
_refine_ls_number_parameters 364
_refine_ls_number_reflns 4686
_refine_ls_number_restraints 0
_refine_ls_restrained_S_all 1.000
_refine_ls_R_factor_all 0.1460
_refine_ls_R_factor_gt 0.0668
_refine_ls_shift/su_max 0.000
_refine_ls_shift/su_mean 0.000
_refine_ls_structure_factor_coef Fsqd
_refine_ls_weighting_details 'calc w=1/[\s^2^(Fo^2^)+(0.0259P)^2^+0.0000P] where P=(Fo^2^+2Fc^2^)/3'
_refine_ls_weighting_scheme calc
_refine_ls_wR_factor_gt 0.1274
_refine_ls_wR_factor_ref 0.1413
_reflns_number_gt 1977
_reflns_number_total 4686
_reflns_threshold_expression >2sigma(I)
_cod_data_source_file cg5b00297_si_002.cif
_cod_data_source_block 140313b
_cod_depositor_comments
;
The following automatic conversions were performed:

'_symmetry_cell_setting' value 'Monoclinic' changed to 'monoclinic'
according to
/usr/data/users/saulius/crontab/automatic-downloads/rss-feeds/ACS/lib/dictionaries/cif_core.dic
dictionary named 'cif_core.dic' version 2.4.2 from 2011-04-26.

Automatic conversion script
Id: cif_fix_values 3271 2015-04-21 07:52:19Z andrius 

 Adding full bibliography for 4513388--4513390.cif.
;
_cod_original_sg_symbol_Hall -P2ybc
_cod_original_sg_symbol_H-M P2(1)/c
_cod_database_code 4513388

loop_
_symmetry_equiv_pos_as_xyz
'x, y, z'
'-x, y+1/2, -z+1/2'
'-x, -y, -z'
'x, -y-1/2, z-1/2'

loop_
_atom_site_label
_atom_site_type_symbol
_atom_site_fract_x
_atom_site_fract_y
_atom_site_fract_z
_atom_site_U_iso_or_equiv
_atom_site_adp_type
_atom_site_occupancy
_atom_site_symmetry_multiplicity
_atom_site_calc_flag
_atom_site_refinement_flags
N1 N 0.4122(3) 0.4224(2) 0.56855(18) 0.0441(8) Uani 1 1 d .
N2 N 0.4902(3) 0.5710(2) 0.59874(18) 0.0462(8) Uani 1 1 d .
N3 N 0.0568(3) 0.3756(3) 0.8884(2) 0.0713(11) Uani 1 1 d .
N4 N 0.1576(5) 0.4287(3) 0.9215(3) 0.0915(13) Uani 1 1 d .
N5 N 0.2585(4) 0.3914(4) 0.9055(3) 0.0910(14) Uani 1 1 d .
N6 N 0.2269(3) 0.3120(3) 0.8613(2) 0.0778(12) Uani 1 1 d .
N7 N 0.4594(3) 0.25126(18) 0.82456(19) 0.0594(9) Uani 1 1 d .
H7A H 0.3789 0.2643 0.8230 0.089 Uiso 1 1 calc R
H7B H 0.4816 0.1974 0.8505 0.089 Uiso 1 1 calc R
H7C H 0.4694 0.2443 0.7774 0.089 Uiso 1 1 calc R
N8 N 0.5761(3) 0.50274(19) 0.8656(2) 0.0664(10) Uani 1 1 d .
H8A H 0.5634 0.5038 0.9125 0.100 Uiso 1 1 calc R
H8B H 0.5520 0.5583 0.8427 0.100 Uiso 1 1 calc R
H8C H 0.6578 0.4934 0.8681 0.100 Uiso 1 1 calc R
O1 O 0.5187(2) 0.18037(17) 0.69333(17) 0.0603(8) Uani 1 1 d .
O2 O 0.5406(3) 0.19382(17) 0.57366(19) 0.0763(9) Uani 1 1 d .
O3 O 0.2897(2) 0.55045(18) 0.51533(16) 0.0586(8) Uani 1 1 d .
O1W O 0.1745(3) 0.9374(2) 0.5758(2) 0.1259(15) Uani 1 1 d .
H1WB H 0.1029 0.9217 0.5832 0.151 Uiso 1 1 d R
H1WA H 0.1627 0.9714 0.5358 0.151 Uiso 1 1 d R
O2W' O 0.4533(4) 0.9830(4) 0.4811(3) 0.0634(17) Uani 0.50 1 d P
H2W H 0.3924 1.0165 0.4561 0.076 Uiso 0.50 1 d PR
H2W' H 0.4498 0.9280 0.4607 0.076 Uiso 0.50 1 d PR
O2W O 0.2654(8) 0.9061(6) 0.4778(5) 0.165(3) Uani 0.50 1 d P
H2WA H 0.3222 0.8835 0.4577 0.199 Uiso 0.50 1 d PR
H2WB H 0.2383 0.9581 0.4555 0.199 Uiso 0.50 1 d PR
C1 C 0.3968(4) 0.5188(3) 0.5600(2) 0.0465(10) Uani 1 1 d .
C2 C 0.5755(3) 0.5019(3) 0.6370(2) 0.0446(10) Uani 1 1 d .
C3 C 0.5289(3) 0.4093(2) 0.6210(2) 0.0408(9) Uani 1 1 d .
C4 C 0.5917(3) 0.3281(2) 0.6551(2) 0.0445(10) Uani 1 1 d .
C5 C 0.7070(4) 0.3444(3) 0.7063(2) 0.0578(11) Uani 1 1 d .
H5A H 0.7520 0.2926 0.7314 0.069 Uiso 1 1 calc R
C6 C 0.7571(3) 0.4365(3) 0.7210(2) 0.0601(12) Uani 1 1 d .
H6 H 0.8359 0.4441 0.7542 0.072 Uiso 1 1 calc R
C7 C 0.6933(4) 0.5158(3) 0.6878(3) 0.0562(11) Uani 1 1 d .
H7 H 0.7269 0.5768 0.6986 0.067 Uiso 1 1 calc R
C8 C 0.5456(3) 0.2262(3) 0.6388(3) 0.0499(11) Uani 1 1 d .
C9 C 0.3185(3) 0.3491(2) 0.5335(2) 0.0511(10) Uani 1 1 d .
H9A H 0.3618 0.2966 0.5154 0.061 Uiso 1 1 calc R
H9B H 0.2599 0.3767 0.4899 0.061 Uiso 1 1 calc R
C10 C 0.2452(3) 0.3107(3) 0.5889(2) 0.0442(10) Uani 1 1 d .
C11 C 0.2232(3) 0.2140(3) 0.5921(2) 0.0529(11) Uani 1 1 d .
H11 H 0.2550 0.1722 0.5612 0.063 Uiso 1 1 calc R
C12 C 0.1533(3) 0.1785(3) 0.6417(2) 0.0536(11) Uani 1 1 d .
H12 H 0.1403 0.1128 0.6435 0.064 Uiso 1 1 calc R
C13 C 0.1028(3) 0.2375(3) 0.6883(2) 0.0434(10) Uani 1 1 d .
C14 C 0.1272(3) 0.3353(3) 0.6843(2) 0.0514(11) Uani 1 1 d .
H14 H 0.0960 0.3777 0.7150 0.062 Uiso 1 1 calc R
C15 C 0.1961(3) 0.3698(3) 0.6360(2) 0.0545(11) Uani 1 1 d .
H15 H 0.2103 0.4353 0.6347 0.065 Uiso 1 1 calc R
C16 C 0.0207(3) 0.1979(2) 0.7360(3) 0.0491(11) Uani 1 1 d .
C17 C 0.0176(3) 0.2299(3) 0.8086(3) 0.0527(11) Uani 1 1 d .
C18 C -0.0709(4) 0.1910(3) 0.8457(3) 0.0646(12) Uani 1 1 d .
H18 H -0.0725 0.2128 0.8941 0.078 Uiso 1 1 calc R
C19 C -0.1548(4) 0.1218(3) 0.8124(3) 0.0790(15) Uani 1 1 d .
H19 H -0.2130 0.0969 0.8375 0.095 Uiso 1 1 calc R
C20 C -0.1512(4) 0.0896(3) 0.7408(3) 0.0734(15) Uani 1 1 d .
H20 H -0.2072 0.0421 0.7180 0.088 Uiso 1 1 calc R
C21 C -0.0660(3) 0.1263(2) 0.7018(3) 0.0598(12) Uani 1 1 d .
H21 H -0.0659 0.1039 0.6534 0.072 Uiso 1 1 calc R
C22 C 0.1001(4) 0.3051(3) 0.8513(2) 0.0564(11) Uani 1 1 d .
C23 C 0.2730(4) 0.6543(3) 0.5087(3) 0.0649(12) Uani 1 1 d .
H23A H 0.3389 0.6827 0.4880 0.078 Uiso 1 1 calc R
H23B H 0.2766 0.6824 0.5583 0.078 Uiso 1 1 calc R
C24 C 0.1455(4) 0.6714(3) 0.4562(3) 0.0939(16) Uani 1 1 d .
H24A H 0.1431 0.6429 0.4076 0.141 Uiso 1 1 calc R
H24B H 0.1307 0.7389 0.4500 0.141 Uiso 1 1 calc R
H24C H 0.0813 0.6432 0.4776 0.141 Uiso 1 1 calc R
C25 C 0.5403(3) 0.3310(2) 0.8627(2) 0.0598(12) Uani 1 1 d .
H25A H 0.6278 0.3174 0.8634 0.072 Uiso 1 1 calc R
H25B H 0.5329 0.3362 0.9150 0.072 Uiso 1 1 calc R
C26 C 0.5025(3) 0.4250(2) 0.8222(2) 0.0509(10) Uani 1 1 d .
H26A H 0.5178 0.4226 0.7715 0.061 Uiso 1 1 calc R
H26B H 0.4132 0.4364 0.8174 0.061 Uiso 1 1 calc R

loop_
_atom_site_aniso_label
_atom_site_aniso_U_11
_atom_site_aniso_U_22
_atom_site_aniso_U_33
_atom_site_aniso_U_23
_atom_site_aniso_U_13
_atom_site_aniso_U_12
N1 0.0458(19) 0.049(2) 0.040(2) -0.0043(16) 0.0142(17) -0.0096(16)
N2 0.0477(19) 0.0476(18) 0.044(2) -0.0014(17) 0.0124(17) -0.0064(17)
N3 0.066(3) 0.070(2) 0.072(3) -0.002(2) 0.005(2) -0.016(2)
N4 0.090(3) 0.101(3) 0.077(4) 0.008(3) 0.007(3) -0.031(3)
N5 0.075(3) 0.133(4) 0.056(3) 0.011(3) -0.002(3) -0.041(3)
N6 0.053(3) 0.119(3) 0.058(3) 0.013(3) 0.005(2) -0.010(2)
N7 0.067(2) 0.0496(19) 0.059(3) 0.0009(18) 0.0107(19) -0.0040(18)
N8 0.080(2) 0.048(2) 0.073(3) -0.0003(19) 0.020(2) -0.0033(19)
O1 0.0701(18) 0.0516(16) 0.062(2) 0.0046(15) 0.0210(16) -0.0133(14)
O2 0.113(2) 0.0538(17) 0.070(3) -0.0165(16) 0.038(2) -0.0085(16)
O3 0.0557(17) 0.0611(18) 0.054(2) 0.0049(15) 0.0037(15) -0.0001(14)
O1W 0.062(2) 0.118(3) 0.181(4) -0.021(3) -0.004(2) -0.0020(19)
O2W' 0.069(5) 0.064(4) 0.057(5) 0.003(3) 0.014(4) 0.004(3)
O2W 0.177(7) 0.197(8) 0.131(8) 0.011(7) 0.053(7) 0.033(7)
C1 0.053(3) 0.049(3) 0.042(3) 0.003(2) 0.020(2) 0.000(2)
C2 0.044(2) 0.045(2) 0.049(3) -0.004(2) 0.018(2) -0.002(2)
C3 0.044(2) 0.043(2) 0.041(3) -0.003(2) 0.021(2) -0.0038(19)
C4 0.046(2) 0.042(2) 0.049(3) -0.005(2) 0.019(2) -0.002(2)
C5 0.056(3) 0.049(2) 0.066(3) 0.002(2) 0.008(2) 0.003(2)
C6 0.040(2) 0.064(3) 0.072(3) -0.003(2) 0.002(2) 0.000(2)
C7 0.052(3) 0.045(2) 0.071(3) -0.009(2) 0.014(2) -0.001(2)
C8 0.042(2) 0.047(2) 0.062(3) -0.007(2) 0.014(2) 0.0020(19)
C9 0.053(2) 0.061(2) 0.041(3) -0.008(2) 0.014(2) -0.012(2)
C10 0.040(2) 0.049(2) 0.041(3) -0.002(2) 0.005(2) -0.0098(19)
C11 0.053(2) 0.057(3) 0.048(3) -0.006(2) 0.010(2) -0.005(2)
C12 0.052(2) 0.047(2) 0.062(3) 0.004(2) 0.015(2) -0.005(2)
C13 0.034(2) 0.049(2) 0.045(3) 0.000(2) 0.0052(19) 0.0006(18)
C14 0.055(2) 0.049(2) 0.054(3) -0.003(2) 0.020(2) -0.002(2)
C15 0.065(3) 0.047(2) 0.058(3) -0.004(2) 0.028(2) -0.014(2)
C16 0.041(2) 0.043(2) 0.063(3) 0.009(2) 0.013(2) 0.0050(19)
C17 0.041(2) 0.053(2) 0.066(3) 0.008(2) 0.016(2) 0.002(2)
C18 0.075(3) 0.063(3) 0.065(3) 0.007(2) 0.034(3) -0.009(2)
C19 0.091(4) 0.059(3) 0.103(5) 0.000(3) 0.055(4) -0.011(3)
C20 0.070(3) 0.049(3) 0.108(5) 0.002(3) 0.035(3) -0.015(2)
C21 0.062(3) 0.051(2) 0.071(3) 0.003(2) 0.024(3) -0.005(2)
C22 0.050(3) 0.073(3) 0.046(3) 0.014(2) 0.011(2) -0.003(2)
C23 0.062(3) 0.070(3) 0.065(3) 0.014(2) 0.020(3) 0.003(2)
C24 0.085(3) 0.113(4) 0.071(4) 0.009(3) -0.005(3) 0.035(3)
C25 0.056(2) 0.047(2) 0.071(3) 0.004(2) 0.003(2) 0.000(2)
C26 0.052(2) 0.052(2) 0.048(3) -0.002(2) 0.010(2) -0.002(2)

loop_
_atom_type_symbol
_atom_type_description
_atom_type_scat_dispersion_real
_atom_type_scat_dispersion_imag
_atom_type_scat_source
C C 0.0033 0.0016 'International Tables Vol C Tables 4.2.6.8 and 6.1.1.4'
H H 0.0000 0.0000 'International Tables Vol C Tables 4.2.6.8 and 6.1.1.4'
O O 0.0106 0.0060 'International Tables Vol C Tables 4.2.6.8 and 6.1.1.4'
N N 0.0061 0.0033 'International Tables Vol C Tables 4.2.6.8 and 6.1.1.4'

loop_
_geom_angle_atom_site_label_1
_geom_angle_atom_site_label_2
_geom_angle_atom_site_label_3
_geom_angle
_geom_angle_site_symmetry_1
C1 N1 C3 105.8(3) .
C1 N1 C9 125.6(3) .
C3 N1 C9 128.4(3) .
C1 N2 C2 102.7(3) .
C22 N3 N4 106.3(4) .
N5 N4 N3 108.9(4) .
N4 N5 N6 110.1(4) .
C22 N6 N5 104.1(4) .
C25 N7 H7A 109.5 .
C25 N7 H7B 109.5 .
H7A N7 H7B 109.5 .
C25 N7 H7C 109.5 .
H7A N7 H7C 109.5 .
H7B N7 H7C 109.5 .
C26 N8 H8A 109.5 .
C26 N8 H8B 109.5 .
H8A N8 H8B 109.5 .
C26 N8 H8C 109.5 .
H8A N8 H8C 109.5 .
H8B N8 H8C 109.5 .
C1 O3 C23 117.0(3) .
H1WB O1W H1WA 108.6 .
O2W' O2W' H2W 123.0 3_676
O2W' O2W' H2W' 123.9 3_676
H2W O2W' H2W' 108.6 .
H2WA O2W H2WB 108.7 .
N2 C1 O3 126.7(3) .
N2 C1 N1 115.5(4) .
O3 C1 N1 117.8(4) .
C3 C2 N2 111.7(3) .
C3 C2 C7 119.7(4) .
N2 C2 C7 128.6(3) .
C4 C3 C2 123.2(3) .
C4 C3 N1 132.6(3) .
C2 C3 N1 104.2(3) .
C3 C4 C5 115.7(3) .
C3 C4 C8 125.0(3) .
C5 C4 C8 119.2(3) .
C4 C5 C6 121.8(4) .
C4 C5 H5A 119.1 .
C6 C5 H5A 119.1 .
C7 C6 C5 121.8(4) .
C7 C6 H6 119.1 .
C5 C6 H6 119.1 .
C6 C7 C2 117.7(4) .
C6 C7 H7 121.1 .
C2 C7 H7 121.1 .
O2 C8 O1 125.7(4) .
O2 C8 C4 117.4(4) .
O1 C8 C4 116.8(4) .
N1 C9 C10 112.3(3) .
N1 C9 H9A 109.1 .
C10 C9 H9A 109.1 .
N1 C9 H9B 109.1 .
C10 C9 H9B 109.1 .
H9A C9 H9B 107.9 .
C11 C10 C15 117.7(4) .
C11 C10 C9 119.8(3) .
C15 C10 C9 122.4(3) .
C10 C11 C12 120.1(4) .
C10 C11 H11 119.9 .
C12 C11 H11 119.9 .
C13 C12 C11 122.3(4) .
C13 C12 H12 118.9 .
C11 C12 H12 118.9 .
C12 C13 C14 116.4(4) .
C12 C13 C16 120.7(3) .
C14 C13 C16 122.8(3) .
C15 C14 C13 121.2(4) .
C15 C14 H14 119.4 .
C13 C14 H14 119.4 .
C14 C15 C10 122.3(3) .
C14 C15 H15 118.9 .
C10 C15 H15 118.9 .
C17 C16 C21 118.4(4) .
C17 C16 C13 125.3(4) .
C21 C16 C13 116.2(4) .
C16 C17 C18 119.8(4) .
C16 C17 C22 125.0(4) .
C18 C17 C22 115.2(4) .
C19 C18 C17 121.6(4) .
C19 C18 H18 119.2 .
C17 C18 H18 119.2 .
C18 C19 C20 118.7(4) .
C18 C19 H19 120.7 .
C20 C19 H19 120.7 .
C19 C20 C21 121.7(4) .
C19 C20 H20 119.1 .
C21 C20 H20 119.1 .
C20 C21 C16 119.8(4) .
C20 C21 H21 120.1 .
C16 C21 H21 120.1 .
N3 C22 N6 110.5(4) .
N3 C22 C17 122.9(4) .
N6 C22 C17 126.6(4) .
O3 C23 C24 106.7(3) .
O3 C23 H23A 110.4 .
C24 C23 H23A 110.4 .
O3 C23 H23B 110.4 .
C24 C23 H23B 110.4 .
H23A C23 H23B 108.6 .
C23 C24 H24A 109.5 .
C23 C24 H24B 109.5 .
H24A C24 H24B 109.5 .
C23 C24 H24C 109.5 .
H24A C24 H24C 109.5 .
H24B C24 H24C 109.5 .
N7 C25 C26 111.3(3) .
N7 C25 H25A 109.4 .
C26 C25 H25A 109.4 .
N7 C25 H25B 109.4 .
C26 C25 H25B 109.4 .
H25A C25 H25B 108.0 .
N8 C26 C25 109.5(3) .
N8 C26 H26A 109.8 .
C25 C26 H26A 109.8 .
N8 C26 H26B 109.8 .
C25 C26 H26B 109.8 .
H26A C26 H26B 108.2 .

loop_
_geom_bond_atom_site_label_1
_geom_bond_atom_site_label_2
_geom_bond_distance
_geom_bond_site_symmetry_2
N1 C1 1.362(4) .
N1 C3 1.408(4) .
N1 C9 1.479(4) .
N2 C1 1.314(4) .
N2 C2 1.404(4) .
N3 C22 1.339(5) .
N3 N4 1.343(4) .
N4 N5 1.309(5) .
N5 N6 1.364(5) .
N6 C22 1.354(5) .
N7 C25 1.486(4) .
N7 H7A 0.8900 .
N7 H7B 0.8900 .
N7 H7C 0.8900 .
N8 C26 1.464(4) .
N8 H8A 0.8900 .
N8 H8B 0.8900 .
N8 H8C 0.8900 .
O1 C8 1.266(4) .
O2 C8 1.251(5) .
O3 C1 1.329(4) .
O3 C23 1.465(4) .
O1W H1WB 0.8500 .
O1W H1WA 0.8501 .
O2W' O2W' 1.184(8) 3_676
O2W' H2W 0.8500 .
O2W' H2W' 0.8500 .
O2W H2WA 0.8500 .
O2W H2WB 0.8500 .
C2 C3 1.397(4) .
C2 C7 1.405(5) .
C3 C4 1.392(5) .
C4 C5 1.392(5) .
C4 C8 1.518(5) .
C5 C6 1.400(4) .
C5 H5A 0.9300 .
C6 C7 1.370(4) .
C6 H6 0.9300 .
C7 H7 0.9300 .
C9 C10 1.519(5) .
C9 H9A 0.9700 .
C9 H9B 0.9700 .
C10 C11 1.378(4) .
C10 C15 1.381(5) .
C11 C12 1.399(5) .
C11 H11 0.9300 .
C12 C13 1.382(5) .
C12 H12 0.9300 .
C13 C14 1.398(4) .
C13 C16 1.488(5) .
C14 C15 1.366(5) .
C14 H14 0.9300 .
C15 H15 0.9300 .
C16 C17 1.394(5) .
C16 C21 1.414(5) .
C17 C18 1.408(5) .
C17 C22 1.478(5) .
C18 C19 1.369(5) .
C18 H18 0.9300 .
C19 C20 1.379(6) .
C19 H19 0.9300 .
C20 C21 1.389(5) .
C20 H20 0.9300 .
C21 H21 0.9300 .
C23 C24 1.506(5) .
C23 H23A 0.9700 .
C23 H23B 0.9700 .
C24 H24A 0.9600 .
C24 H24B 0.9600 .
C24 H24C 0.9600 .
C25 C26 1.513(4) .
C25 H25A 0.9700 .
C25 H25B 0.9700 .
C26 H26A 0.9700 .
C26 H26B 0.9700 .

loop_
_geom_torsion_atom_site_label_1
_geom_torsion_atom_site_label_2
_geom_torsion_atom_site_label_3
_geom_torsion_atom_site_label_4
_geom_torsion
C22 N3 N4 N5 -0.4(5)
N3 N4 N5 N6 -0.2(5)
N4 N5 N6 C22 0.6(5)
C2 N2 C1 O3 178.2(4)
C2 N2 C1 N1 -0.4(4)
C23 O3 C1 N2 -0.5(5)
C23 O3 C1 N1 178.1(3)
C3 N1 C1 N2 1.7(4)
C9 N1 C1 N2 177.4(3)
C3 N1 C1 O3 -177.0(3)
C9 N1 C1 O3 -1.3(5)
C1 N2 C2 C3 -1.2(4)
C1 N2 C2 C7 -179.5(4)
N2 C2 C3 C4 -176.2(3)
C7 C2 C3 C4 2.2(5)
N2 C2 C3 N1 2.1(4)
C7 C2 C3 N1 -179.4(3)
C1 N1 C3 C4 175.9(4)
C9 N1 C3 C4 0.3(6)
C1 N1 C3 C2 -2.2(4)
C9 N1 C3 C2 -177.8(3)
C2 C3 C4 C5 -1.0(5)
N1 C3 C4 C5 -178.8(4)
C2 C3 C4 C8 -179.2(4)
N1 C3 C4 C8 2.9(6)
C3 C4 C5 C6 -1.3(6)
C8 C4 C5 C6 177.1(4)
C4 C5 C6 C7 2.4(6)
C5 C6 C7 C2 -1.0(6)
C3 C2 C7 C6 -1.2(6)
N2 C2 C7 C6 177.0(4)
C3 C4 C8 O2 66.1(5)
C5 C4 C8 O2 -112.1(4)
C3 C4 C8 O1 -115.8(4)
C5 C4 C8 O1 66.0(5)
C1 N1 C9 C10 -100.2(4)
C3 N1 C9 C10 74.6(4)
N1 C9 C10 C11 -136.6(3)
N1 C9 C10 C15 45.0(5)
C15 C10 C11 C12 0.0(5)
C9 C10 C11 C12 -178.5(3)
C10 C11 C12 C13 0.7(6)
C11 C12 C13 C14 -1.1(5)
C11 C12 C13 C16 175.3(3)
C12 C13 C14 C15 0.8(5)
C16 C13 C14 C15 -175.5(4)
C13 C14 C15 C10 -0.1(6)
C11 C10 C15 C14 -0.3(6)
C9 C10 C15 C14 178.2(3)
C12 C13 C16 C17 144.4(4)
C14 C13 C16 C17 -39.4(6)
C12 C13 C16 C21 -39.7(5)
C14 C13 C16 C21 136.4(4)
C21 C16 C17 C18 -0.2(5)
C13 C16 C17 C18 175.5(3)
C21 C16 C17 C22 -179.0(3)
C13 C16 C17 C22 -3.2(6)
C16 C17 C18 C19 0.2(6)
C22 C17 C18 C19 179.0(4)
C17 C18 C19 C20 0.3(6)
C18 C19 C20 C21 -0.7(7)
C19 C20 C21 C16 0.6(6)
C17 C16 C21 C20 -0.1(5)
C13 C16 C21 C20 -176.2(3)
N4 N3 C22 N6 0.8(5)
N4 N3 C22 C17 178.8(4)
N5 N6 C22 N3 -0.9(5)
N5 N6 C22 C17 -178.8(4)
C16 C17 C22 N3 134.9(4)
C18 C17 C22 N3 -43.9(5)
C16 C17 C22 N6 -47.5(6)
C18 C17 C22 N6 133.7(4)
C1 O3 C23 C24 -179.5(3)
N7 C25 C26 N8 174.6(3)
